data_7010661
loop_
_publ_author_name
'Rojas, Sergio'
'Fierro, Jos\'e Luis Garc\'ia'
'Fandos, Rosa'
'Rodr\'iguez, Ana'
'Terreros, Pilar'

_publ_section_title
;
 Synthesis, structure and hydroformylation activity of monomer rhodium
 and iridium pyrimidine thiolate complexes
;
_journal_issue 15
_journal_name_full 'Journal of the Chemical Society, Dalton Transactions'
_journal_page_first 2316
_journal_paper_doi 10.1039/b101915p
_journal_year 2001
_chemical_formula_sum 'C14 H20 Cl Ir N2 S'
_chemical_formula_weight 476.03
_chemical_name_systematic
; 
? 
;
_space_group_IT_number 2
_symmetry_cell_setting triclinic
_symmetry_space_group_name_Hall '-P 1'
_symmetry_space_group_name_H-M 'P -1'
_atom_sites_solution_hydrogens geom
_atom_sites_solution_primary direct
_atom_sites_solution_secondary difmap
_audit_creation_method SHELXL
_cell_angle_alpha 81.78(3)
_cell_angle_beta 82.77(5)
_cell_angle_gamma 88.05(8)
_cell_formula_units_Z 2
_cell_length_a 7.539(8)
_cell_length_b 8.272(4)
_cell_length_c 12.473(2)
_cell_measurement_temperature 293(2)
_cell_volume 763.6(9)
_computing_cell_refinement 'Nonius (control program)'
_computing_data_collection 'Nonius (control program)'
_computing_data_reduction 'XRAY80 (Stewart, 1976)'
_computing_structure_refinement 'SHELXL-93 (Sheldrick, 1993)'
_computing_structure_solution 'SIR92 (Altomare, 1994)'
_diffrn_ambient_temperature 293(2)
_diffrn_measurement_device 'four circle diffractometer Nonius-Mach3'
_diffrn_measurement_method '\w/2\q scans'
_diffrn_radiation_monochromator graphite
_diffrn_radiation_source 'fine-focus sealed tube'
_diffrn_radiation_type MoK\a
_diffrn_radiation_wavelength 0.71070
_diffrn_reflns_av_R_equivalents 0.0000
_diffrn_reflns_av_sigmaI/netI 0.0251
_diffrn_reflns_limit_h_max 9
_diffrn_reflns_limit_h_min 0
_diffrn_reflns_limit_k_max 10
_diffrn_reflns_limit_k_min -10
_diffrn_reflns_limit_l_max 16
_diffrn_reflns_limit_l_min -16
_diffrn_reflns_number 3675
_diffrn_reflns_theta_max 28.00
_diffrn_reflns_theta_min 2.49
_diffrn_standards_interval_time 60
_diffrn_standards_number 2
_exptl_absorpt_coefficient_mu 9.042
_exptl_absorpt_correction_T_max 1.000
_exptl_absorpt_correction_T_min 0.614
_exptl_absorpt_correction_type empirical
_exptl_crystal_colour yellow
_exptl_crystal_density_diffrn 2.070
_exptl_crystal_description prism
_exptl_crystal_F_000 456
_exptl_crystal_size_max 0.5
_exptl_crystal_size_mid 0.3
_exptl_crystal_size_min 0.2
_refine_diff_density_max 0.604
_refine_diff_density_min -1.261
_refine_diff_density_rms 0.171
_refine_ls_extinction_method none
_refine_ls_goodness_of_fit_all 0.718
_refine_ls_goodness_of_fit_obs 0.659
_refine_ls_matrix_type full
_refine_ls_number_parameters 176
_refine_ls_number_reflns 3675
_refine_ls_number_restraints 0
_refine_ls_restrained_S_all 0.718
_refine_ls_restrained_S_obs 0.659
_refine_ls_R_factor_all 0.0308
_refine_ls_R_factor_obs 0.0253
_refine_ls_shift/esd_max -0.279
_refine_ls_shift/esd_mean 0.014
_refine_ls_structure_factor_coef Fsqd
_refine_ls_weighting_details 'w==1/[\s^2^(Fo^2^)+(0.0972P)^2^+0.0000P] where P==(Fo^2^+2Fc^2^)/3'
_refine_ls_weighting_scheme calc
_refine_ls_wR_factor_all 0.0857
_refine_ls_wR_factor_obs 0.0740
_reflns_number_observed 3272
_reflns_number_total 3675
_reflns_observed_criterion >2sigma(I)
_cod_data_source_file b101915p.txt
_cod_data_source_block Ir1A
_cod_depositor_comments
;
The following automatic conversions were performed:

'_refine_ls_weighting_scheme' value 'calc
w==1/[\s^2^(Fo^2^)+(0.0972P)^2^+0.0000P] where P==(Fo^2^+2Fc^2^)/3'
was changed to 'calc'. New tag '_refine_ls_weighting_details' was
created. The value of the new tag was set to
'w==1/[\s^2^(Fo^2^)+(0.0972P)^2^+0.0000P] where P==(Fo^2^+2Fc^2^)/3'.

Automatic conversion script
Id: cif_fix_values 3143 2015-03-26 13:38:13Z robertas 
;
_cod_original_sg_symbol_H-M P-1
_cod_database_code 7010661

loop_
_symmetry_equiv_pos_as_xyz
'x, y, z'
'-x, -y, -z'

loop_
_atom_site_aniso_label
_atom_site_aniso_U_11
_atom_site_aniso_U_22
_atom_site_aniso_U_33
_atom_site_aniso_U_23
_atom_site_aniso_U_13
_atom_site_aniso_U_12
Ir1 0.03451(12) 0.03410(12) 0.03359(12) -0.00495(7) -0.00452(7) -0.00016(7)
Cl2 0.0492(7) 0.0388(6) 0.0442(6) -0.0045(5) -0.0030(5) -0.0113(5)
S3 0.0510(8) 0.0327(5) 0.0383(6) -0.0029(4) 0.0014(5) 0.0010(5)
N4 0.038(2) 0.042(2) 0.038(2) 0.001(2) -0.005(2) -0.001(2)
N5 0.041(2) 0.034(2) 0.039(2) -0.003(2) -0.002(2) -0.004(2)
C1 0.030(2) 0.041(2) 0.036(2) -0.008(2) -0.009(2) 0.000(2)
C2 0.033(3) 0.054(3) 0.040(3) -0.007(2) -0.003(2) 0.006(2)
C3 0.036(3) 0.047(3) 0.045(3) -0.011(2) -0.001(2) 0.004(2)
C4 0.031(2) 0.038(2) 0.056(3) -0.010(2) -0.008(2) 0.000(2)
C5 0.047(3) 0.035(2) 0.067(4) -0.010(2) -0.010(3) 0.001(2)
C6 0.053(4) 0.076(4) 0.039(3) -0.001(3) 0.010(3) 0.009(3)
C7 0.077(5) 0.038(3) 0.058(3) -0.016(2) 0.001(3) -0.015(3)
C8 0.077(5) 0.040(3) 0.051(3) -0.004(2) 0.000(3) 0.015(3)
C9 0.077(5) 0.077(5) 0.067(4) -0.010(4) 0.006(4) 0.034(4)
C10 0.088(6) 0.088(6) 0.076(5) -0.018(4) 0.028(5) 0.026(5)
C11 0.050(3) 0.064(4) 0.041(3) -0.007(3) 0.014(2) -0.002(3)
C12 0.063(4) 0.053(3) 0.033(2) -0.002(2) -0.007(2) -0.010(3)
C13 0.130(8) 0.089(6) 0.047(4) -0.002(4) -0.037(4) -0.033(5)
C14 0.105(7) 0.068(4) 0.059(4) -0.017(3) -0.020(4) -0.025(4)

loop_
_atom_site_label
_atom_site_type_symbol
_atom_site_fract_x
_atom_site_fract_y
_atom_site_fract_z
_atom_site_U_iso_or_equiv
_atom_site_thermal_displace_type
_atom_site_occupancy
_atom_site_calc_flag
_atom_site_refinement_flags
_atom_site_disorder_group
Ir1 Ir 0.08507(2) 0.19437(2) 0.217273(13) 0.03402(8) Uani 1 d . .
H1 H 0.2120(84) -0.0428(69) 0.0431(50) 0.035(15) Uiso 1 d . .
Cl2 Cl 0.0515(2) -0.0870(2) 0.20390(11) 0.0442(3) Uani 1 d . .
S3 S 0.1909(2) 0.28908(15) 0.03518(11) 0.0415(3) Uani 1 d . .
N4 N 0.3680(6) 0.2129(5) -0.1448(3) 0.0400(9) Uani 1 d . .
N5 N 0.2707(6) -0.0116(5) -0.0182(4) 0.0383(9) Uani 1 d . .
C1 C 0.2813(6) 0.1517(6) -0.0485(4) 0.0349(9) Uani 1 d . .
C2 C 0.4378(7) 0.1059(7) -0.2118(4) 0.0427(11) Uani 1 d . .
C3 C 0.4303(7) -0.0606(7) -0.1812(4) 0.0426(11) Uani 1 d . .
H3 H 0.4857 -0.1309 -0.2275 0.051 Uiso 1 calc . .
C4 C 0.3409(7) -0.1219(6) -0.0822(5) 0.0409(11) Uani 1 d . .
C5 C 0.3187(8) -0.2968(7) -0.0393(5) 0.0493(13) Uani 1 d . .
H5A H 0.2517 -0.3076 0.0320 0.074 Uiso 1 calc . .
H5B H 0.4341 -0.3482 -0.0348 0.074 Uiso 1 calc . .
H5C H 0.2558 -0.3482 -0.0872 0.074 Uiso 1 calc . .
C6 C 0.5246(9) 0.1817(9) -0.3212(5) 0.058(2) Uani 1 d . .
H6A H 0.5154 0.2985 -0.3263 0.087 Uiso 1 calc . .
H6B H 0.4657 0.1461 -0.3774 0.087 Uiso 1 calc . .
H6C H 0.6484 0.1490 -0.3300 0.087 Uiso 1 calc . .
C7 C 0.1945(10) 0.4071(7) 0.2578(5) 0.057(2) Uani 1 d . .
H7 H 0.2914 0.4553 0.2042 0.069 Uiso 1 calc . .
C8 C 0.0171(11) 0.4421(7) 0.2267(5) 0.057(2) Uani 1 d . .
H8 H 0.0156 0.5097 0.1556 0.069 Uiso 1 calc . .
C9 C -0.1441(12) 0.4640(10) 0.3062(7) 0.076(2) Uani 1 d . .
H9A H -0.1216 0.5511 0.3470 0.091 Uiso 1 calc . .
H9B H -0.2436 0.4991 0.2656 0.091 Uiso 1 calc . .
C10 C -0.1982(14) 0.3169(12) 0.3849(7) 0.087(3) Uani 1 d . .
H10A H -0.3249 0.3002 0.3848 0.105 Uiso 1 calc . .
H10B H -0.1804 0.3370 0.4575 0.105 Uiso 1 calc . .
C11 C -0.0979(9) 0.1633(8) 0.3615(5) 0.0530(14) Uani 1 d . .
H11 H -0.1742 0.0680 0.3681 0.064 Uiso 1 calc . .
C12 C 0.0753(9) 0.1251(8) 0.3883(4) 0.0499(14) Uani 1 d . .
H12 H 0.0973 0.0083 0.4102 0.060 Uiso 1 calc . .
C13 C 0.1802(15) 0.2341(11) 0.4406(6) 0.086(3) Uani 1 d . .
H13A H 0.1100 0.2567 0.5077 0.104 Uiso 1 calc . .
H13B H 0.2873 0.1752 0.4605 0.104 Uiso 1 calc . .
C14 C 0.2337(13) 0.3900(10) 0.3755(6) 0.075(2) Uani 1 d . .
H14A H 0.3610 0.4028 0.3759 0.090 Uiso 1 calc . .
H14B H 0.1722 0.4777 0.4098 0.090 Uiso 1 calc . .

loop_
_atom_type_symbol
_atom_type_description
_atom_type_scat_dispersion_real
_atom_type_scat_dispersion_imag
_atom_type_scat_source
C C 0.0033 0.0016 'International Tables Vol C Tables 4.2.6.8 and 6.1.1.4'
H H 0.0000 0.0000 'International Tables Vol C Tables 4.2.6.8 and 6.1.1.4'
Cl Cl 0.1484 0.1585 'International Tables Vol C Tables 4.2.6.8 and 6.1.1.4'
N N 0.0061 0.0033 'International Tables Vol C Tables 4.2.6.8 and 6.1.1.4'
Ir Ir -1.4442 7.9887 'International Tables Vol C Tables 4.2.6.8 and 6.1.1.4'
S S 0.1246 0.1234 'International Tables Vol C Tables 4.2.6.8 and 6.1.1.4'

loop_
_geom_angle_atom_site_label_1
_geom_angle_atom_site_label_2
_geom_angle_atom_site_label_3
_geom_angle
_geom_angle_site_symmetry_1
_geom_angle_site_symmetry_3
_geom_angle_publ_flag
C11 Ir1 C8 81.2(3) . . ?
C11 Ir1 C12 38.7(3) . . ?
C8 Ir1 C12 95.2(2) . . ?
C11 Ir1 C7 93.0(3) . . ?
C8 Ir1 C7 40.0(3) . . ?
C12 Ir1 C7 81.0(2) . . ?
C11 Ir1 S3 157.3(2) . . ?
C8 Ir1 S3 84.5(2) . . ?
C12 Ir1 S3 161.5(2) . . ?
C7 Ir1 S3 87.0(2) . . ?
C11 Ir1 Cl2 88.4(2) . . ?
C8 Ir1 Cl2 159.8(2) . . ?
C12 Ir1 Cl2 87.2(2) . . ?
C7 Ir1 Cl2 159.1(2) . . ?
S3 Ir1 Cl2 99.54(6) . . ?
C1 S3 Ir1 119.2(2) . . ?
C1 N4 C2 117.5(4) . . ?
C4 N5 C1 123.4(5) . . ?
N4 C1 N5 120.7(5) . . ?
N4 C1 S3 117.0(4) . . ?
N5 C1 S3 122.3(4) . . ?
N4 C2 C3 122.3(5) . . ?
N4 C2 C6 115.2(5) . . ?
C3 C2 C6 122.5(5) . . ?
C4 C3 C2 119.5(5) . . ?
N5 C4 C3 116.4(5) . . ?
N5 C4 C5 117.9(5) . . ?
C3 C4 C5 125.7(5) . . ?
C8 C7 C14 122.7(7) . . ?
C8 C7 Ir1 69.7(4) . . ?
C14 C7 Ir1 113.4(4) . . ?
C7 C8 C9 123.7(6) . . ?
C7 C8 Ir1 70.3(3) . . ?
C9 C8 Ir1 113.1(5) . . ?
C10 C9 C8 115.4(6) . . ?
C9 C10 C11 114.3(6) . . ?
C12 C11 C10 123.5(7) . . ?
C12 C11 Ir1 70.9(3) . . ?
C10 C11 Ir1 113.8(5) . . ?
C11 C12 C13 123.5(7) . . ?
C11 C12 Ir1 70.4(3) . . ?
C13 C12 Ir1 112.9(4) . . ?
C14 C13 C12 116.4(6) . . ?
C13 C14 C7 114.3(6) . . ?

loop_
_geom_bond_atom_site_label_1
_geom_bond_atom_site_label_2
_geom_bond_distance
_geom_bond_site_symmetry_2
_geom_bond_publ_flag
Ir1 C11 2.114(6) . ?
Ir1 C8 2.112(6) . ?
Ir1 C12 2.120(5) . ?
Ir1 C7 2.119(6) . ?
Ir1 S3 2.342(2) . ?
Ir1 Cl2 2.382(2) . ?
S3 C1 1.719(5) . ?
N4 C1 1.333(6) . ?
N4 C2 1.352(7) . ?
N5 C4 1.349(7) . ?
N5 C1 1.352(6) . ?
C2 C3 1.377(8) . ?
C2 C6 1.497(8) . ?
C3 C4 1.368(8) . ?
C4 C5 1.476(7) . ?
C7 C8 1.447(11) . ?
C7 C14 1.519(10) . ?
C8 C9 1.492(10) . ?
C9 C10 1.484(13) . ?
C10 C11 1.503(10) . ?
C11 C12 1.403(10) . ?
C12 C13 1.487(10) . ?
C13 C14 1.462(11) . ?
